data_7007838
loop_
_publ_author_name
'Jamal Lasri'
'M. Ad\'ilia Janu\'ario Charmier'
'M. F\'atima C. Guedes da Silva'
'Armando J. L. Pombeiro'

_publ_section_title
;
 Direct synthesis of (imine)platinum(ii) complexes by iminoacylation of
 ketoximes with activated organonitrile ligands
;
_journal_issue 42
_journal_name_full 'Dalton Transactions'
_journal_page_first 5062
_journal_paper_doi 10.1039/b611341a
_journal_year 2006
_chemical_formula_moiety 'Pt Cl4 O2 N4 C12 H22'
_chemical_formula_sum 'C12 H22 Cl4 N4 O2 Pt'
_chemical_formula_weight 591.23
_chemical_name_systematic
;
?
;
_space_group_IT_number 88
_symmetry_cell_setting tetragonal
_symmetry_space_group_name_Hall '-I 4ad'
_symmetry_space_group_name_H-M 'I 41/a :2'
_atom_sites_solution_hydrogens geom
_atom_sites_solution_primary direct
_atom_sites_solution_secondary difmap
_audit_creation_method SHELXL-97
_cell_angle_alpha 90.00
_cell_angle_beta 90.00
_cell_angle_gamma 90.00
_cell_formula_units_Z 8
_cell_length_a 10.9223
_cell_length_b 10.9223
_cell_length_c 34.2519(39)
_cell_measurement_reflns_used 4904
_cell_measurement_temperature 130(2)
_cell_measurement_theta_max 30.08
_cell_measurement_theta_min 2.58
_cell_volume 4086.1(5)
_computing_cell_refinement 'Bruker SMART'
_computing_data_collection 'Bruker SMART'
_computing_data_reduction 'Bruker SAINT'
_computing_molecular_graphics 'ORTEP-3 v.1.08 (Farrugia, 1997)'
_computing_structure_refinement 'SHELXL-97 (Sheldrick, 1997)'
_computing_structure_solution 'WinGX v.1.70.01 (Farrugia, 1999)'
_diffrn_ambient_temperature 130(2)
_diffrn_measured_fraction_theta_full 0.983
_diffrn_measured_fraction_theta_max 0.983
_diffrn_measurement_device_type 'CCD area detector'
_diffrn_measurement_method 'phi and onega scan'
_diffrn_radiation_monochromator graphite
_diffrn_radiation_source 'fine-focus sealed tube'
_diffrn_radiation_type MoK\a
_diffrn_radiation_wavelength 0.71069
_diffrn_reflns_av_R_equivalents 0.0389
_diffrn_reflns_av_sigmaI/netI 0.0440
_diffrn_reflns_limit_h_max 17
_diffrn_reflns_limit_h_min -16
_diffrn_reflns_limit_k_max 8
_diffrn_reflns_limit_k_min -16
_diffrn_reflns_limit_l_max 55
_diffrn_reflns_limit_l_min -54
_diffrn_reflns_number 18448
_diffrn_reflns_theta_full 35.54
_diffrn_reflns_theta_max 35.54
_diffrn_reflns_theta_min 2.89
_exptl_absorpt_coefficient_mu 7.402
_exptl_absorpt_correction_T_max 0.5889
_exptl_absorpt_correction_T_min 0.4965
_exptl_absorpt_correction_type multi-scan
_exptl_absorpt_process_details SADABS
_exptl_crystal_colour yellow
_exptl_crystal_density_diffrn 1.922
_exptl_crystal_density_method 'not measured'
_exptl_crystal_description cube
_exptl_crystal_F_000 2272
_exptl_crystal_size_max 0.11
_exptl_crystal_size_mid 0.10
_exptl_crystal_size_min 0.08
_refine_diff_density_max 1.242
_refine_diff_density_min -1.109
_refine_diff_density_rms 0.146
_refine_ls_extinction_method none
_refine_ls_goodness_of_fit_ref 1.061
_refine_ls_hydrogen_treatment mixed
_refine_ls_matrix_type full
_refine_ls_number_parameters 109
_refine_ls_number_reflns 4617
_refine_ls_number_restraints 0
_refine_ls_restrained_S_all 1.061
_refine_ls_R_factor_all 0.0681
_refine_ls_R_factor_gt 0.0342
_refine_ls_shift/su_max 0.009
_refine_ls_shift/su_mean 0.001
_refine_ls_structure_factor_coef Fsqd
_refine_ls_weighting_details 'calc w=1/[\s^2^(Fo^2^)+(0.0452P)^2^+0.3924P] where P=(Fo^2^+2Fc^2^)/3'
_refine_ls_weighting_scheme calc
_refine_ls_wR_factor_gt 0.0819
_refine_ls_wR_factor_ref 0.0934
_reflns_number_gt 3045
_reflns_number_total 4617
_reflns_threshold_expression >2sigma(I)
_cod_data_source_file b611341a.txt
_cod_data_source_block jl31pf1
_cod_depositor_comments
;
The following automatic conversions were performed:
'_symmetry_cell_setting' value 'Tetragonal' changed to 'tetragonal'
according to '/home/saulius/struct/CIF-dictionaries/cif_core.dic'
dictionary named 'cif_core.dic' version 2.4.1 from 2010-06-29.

Automatic conversion script
Id: cif_fix_enum 1527 2010-12-29 10:47:43Z saulius 
;
_cod_original_sg_symbol_H-M I41/a
_cod_database_code 7007838

loop_
_symmetry_equiv_pos_as_xyz
'x, y, z'
'-x, -y+1/2, z'
'-y+3/4, x+1/4, z+1/4'
'y+1/4, -x+1/4, z+1/4'
'x+1/2, y+1/2, z+1/2'
'-x+1/2, -y+1, z+1/2'
'-y+5/4, x+3/4, z+3/4'
'y+3/4, -x+3/4, z+3/4'
'-x, -y, -z'
'x, y-1/2, -z'
'y-3/4, -x-1/4, -z-1/4'
'-y-1/4, x-1/4, -z-1/4'
'-x+1/2, -y+1/2, -z+1/2'
'x+1/2, y, -z+1/2'
'y-1/4, -x+1/4, -z+1/4'
'-y+1/4, x+1/4, -z+1/4'

loop_
_atom_site_label
_atom_site_type_symbol
_atom_site_fract_x
_atom_site_fract_y
_atom_site_fract_z
_atom_site_U_iso_or_equiv
_atom_site_adp_type
_atom_site_occupancy
_atom_site_symmetry_multiplicity
_atom_site_calc_flag
_atom_site_refinement_flags
_atom_site_disorder_assembly
_atom_site_disorder_group
C1 C 0.7730(4) 0.6417(4) 0.45297(12) 0.0430(9) Uani 1 1 d . . .
C2 C 0.8275(4) 0.6303(6) 0.49210(12) 0.0640(15) Uani 1 1 d . . .
H2A H 0.9160 0.6263 0.4899 0.077 Uiso 1 1 calc R . .
H2B H 0.7994 0.5552 0.5043 0.077 Uiso 1 1 calc R . .
C11 C 0.4906(4) 0.5841(5) 0.41445(14) 0.0512(11) Uani 1 1 d . . .
C12 C 0.4261(6) 0.5916(7) 0.37599(15) 0.0721(18) Uani 1 1 d . . .
H12A H 0.3611 0.6519 0.3773 0.087 Uiso 1 1 calc R . .
H12B H 0.4832 0.6164 0.3558 0.087 Uiso 1 1 calc R . .
C13 C 0.3767(11) 0.4753(14) 0.3670(3) 0.171(5) Uani 1 1 d . . .
H13A H 0.3356 0.4789 0.3423 0.256 Uiso 1 1 calc R . .
H13B H 0.3195 0.4518 0.3869 0.256 Uiso 1 1 calc R . .
H13C H 0.4416 0.4161 0.3657 0.256 Uiso 1 1 calc R . .
C14 C 0.4240(5) 0.5399(8) 0.44948(19) 0.108(3) Uani 1 1 d . . .
H14A H 0.4779 0.5409 0.4716 0.162 Uiso 1 1 calc R . .
H14B H 0.3957 0.4579 0.4450 0.162 Uiso 1 1 calc R . .
H14C H 0.3552 0.5923 0.4545 0.162 Uiso 1 1 calc R . .
N1 N 0.8297(3) 0.6821(3) 0.42335(9) 0.0332(6) Uani 1 1 d . . .
N11 N 0.6011(4) 0.6155(5) 0.41422(11) 0.0650(13) Uani 1 1 d . . .
O11 O 0.6552(3) 0.6015(3) 0.45297(8) 0.0554(8) Uani 1 1 d . . .
Cl1 Cl 0.92174(10) 0.94644(9) 0.42397(3) 0.0396(2) Uani 1 1 d . . .
Pt1 Pt 1.0000 0.7500 0.423077(5) 0.02826(6) Uani 1 2 d S . .
Cl2 Cl 0.7868(3) 0.7548(2) 0.52100(6) 0.1552(11) Uani 1 1 d . . .
H1 H 0.795(4) 0.676(3) 0.4002(12) 0.027(10) Uiso 1 1 d . . .

loop_
_atom_site_aniso_label
_atom_site_aniso_U_11
_atom_site_aniso_U_22
_atom_site_aniso_U_33
_atom_site_aniso_U_23
_atom_site_aniso_U_13
_atom_site_aniso_U_12
C1 0.0319(19) 0.061(3) 0.0361(19) 0.0085(18) -0.0024(15) -0.0120(17)
C2 0.044(2) 0.114(5) 0.034(2) 0.025(2) -0.0035(18) -0.026(3)
C11 0.037(2) 0.067(3) 0.050(3) 0.005(2) 0.0006(18) -0.012(2)
C12 0.052(3) 0.109(5) 0.056(3) -0.008(3) -0.005(2) -0.028(3)
C13 0.113(8) 0.265(17) 0.135(9) -0.060(9) -0.021(6) -0.013(9)
C14 0.030(2) 0.215(9) 0.080(4) 0.063(5) -0.006(3) -0.027(4)
N1 0.0307(15) 0.0442(18) 0.0246(13) 0.0034(12) -0.0042(11) -0.0066(13)
N11 0.046(2) 0.110(4) 0.039(2) 0.012(2) -0.0053(16) -0.032(2)
O11 0.0382(15) 0.091(3) 0.0369(15) 0.0149(15) -0.0005(12) -0.0210(15)
Cl1 0.0436(5) 0.0392(5) 0.0359(4) -0.0028(4) 0.0039(4) 0.0026(4)
Pt1 0.02595(10) 0.03503(11) 0.02380(8) 0.000 0.000 -0.00355(7)
Cl2 0.274(3) 0.1423(19) 0.0496(9) -0.0238(11) -0.0477(15) 0.024(2)

loop_
_atom_type_symbol
_atom_type_description
_atom_type_scat_dispersion_real
_atom_type_scat_dispersion_imag
_atom_type_scat_source
C C 0.0033 0.0016 'International Tables Vol C Tables 4.2.6.8 and 6.1.1.4'
H H 0.0000 0.0000 'International Tables Vol C Tables 4.2.6.8 and 6.1.1.4'
N N 0.0061 0.0033 'International Tables Vol C Tables 4.2.6.8 and 6.1.1.4'
O O 0.0106 0.0060 'International Tables Vol C Tables 4.2.6.8 and 6.1.1.4'
Cl Cl 0.1484 0.1585 'International Tables Vol C Tables 4.2.6.8 and 6.1.1.4'
Pt Pt -1.7033 8.3905 'International Tables Vol C Tables 4.2.6.8 and 6.1.1.4'

loop_
_geom_angle_atom_site_label_1
_geom_angle_atom_site_label_2
_geom_angle_atom_site_label_3
_geom_angle
_geom_angle_site_symmetry_1
_geom_angle_site_symmetry_3
_geom_angle_publ_flag
N1 C1 O11 125.1(4) . . ?
N1 C1 C2 124.1(4) . . ?
O11 C1 C2 110.8(3) . . ?
C1 C2 Cl2 110.4(4) . . ?
N11 C11 C14 124.4(5) . . ?
N11 C11 C12 115.6(4) . . ?
C14 C11 C12 120.0(4) . . ?
C13 C12 C11 108.8(7) . . ?
C1 N1 Pt1 125.9(3) . . ?
C11 N11 O11 110.8(4) . . ?
C1 O11 N11 110.5(3) . . ?
N1 Pt1 N1 179.47(17) . 2_765 ?
N1 Pt1 Cl1 89.99(10) . 2_765 ?
N1 Pt1 Cl1 90.01(10) 2_765 2_765 ?
N1 Pt1 Cl1 90.01(10) . . ?
N1 Pt1 Cl1 89.99(10) 2_765 . ?
Cl1 Pt1 Cl1 178.48(5) 2_765 . ?

loop_
_geom_bond_atom_site_label_1
_geom_bond_atom_site_label_2
_geom_bond_distance
_geom_bond_site_symmetry_2
_geom_bond_publ_flag
C1 N1 1.268(5) . ?
C1 O11 1.359(5) . ?
C1 C2 1.472(6) . ?
C2 Cl2 1.740(6) . ?
C11 N11 1.255(5) . ?
C11 C14 1.484(7) . ?
C11 C12 1.496(7) . ?
C12 C13 1.414(14) . ?
N1 Pt1 2.002(3) . ?
N11 O11 1.461(5) . ?
Cl1 Pt1 2.3098(10) . ?
Pt1 N1 2.002(3) 2_765 ?
Pt1 Cl1 2.3098(10) 2_765 ?
